data_2010086
loop_
_publ_author_name
'Bell, A.M.T.'
'Henderson, C.M.B.'

_publ_section_title
;
 Rietveld refinement of the structures of dry-synthesized
 <i>M</i>Fe^III^Si~2~O~6~ leucites (<i>M</i> = K, Rb, Cs) by
 synchrotron X-ray powder diffraction
;
_journal_issue 10
_journal_name_full 'Acta Crystallographica Section C'
_journal_page_first 1531
_journal_page_last 1536
_journal_paper_doi 10.1107/S0108270194004014
_journal_volume 50
_journal_year 1994
_chemical_formula_moiety 'K Fe Si2 O6'
_chemical_formula_sum 'Fe K O6 Si2'
_chemical_formula_weight 247.11
_chemical_name_systematic ' ?'
_space_group_IT_number 88
_symmetry_cell_setting tetragonal
_symmetry_space_group_name_Hall '-I 4ad'
_symmetry_space_group_name_H-M 'I 41/a :2'
_cell_angle_alpha 90
_cell_angle_beta 90
_cell_angle_gamma 90
_cell_formula_units_Z 16
_cell_length_a 13.2207(3)
_cell_length_b 13.2207(3)
_cell_length_c 13.9464(3)
_cell_measurement_temperature 293
_cell_volume 2437.65(9)
_computing_cell_refinement 'PDPL refcel program'
_computing_data_collection 'In house software'
_computing_molecular_graphics 'Molecular Simulations CERIUS software'
_computing_structure_refinement 'PDPL mprof Rietveld program'
_diffrn_ambient_temperature 293
_diffrn_measurement_device ' high resolution powder diffractometer, SRS station 8.3'
_diffrn_radiation_monochromator 'germanium 1 1 1'
_diffrn_radiation_source 'Daresbury SRS bending magnet'
_diffrn_radiation_type synchrotron
_diffrn_radiation_wavelength 1.80067
_exptl_crystal_description 'powder sample'
_refine_ls_goodness_of_fit_obs 1.645
_refine_ls_number_constraints 0
_refine_ls_number_parameters 50
_refine_ls_number_reflns 352
_refine_ls_R_factor_obs 0.045
_refine_ls_weighting_scheme
;The raw synchrotron powder diffraction data were normalized to
account for the decay of the synchrotron radiation beam. Weighting scheme
used: weight = normalisation factor/(profile intensity + background)
;
_refine_ls_wR_factor_obs 0.154
_cod_data_source_file br1077.cif
_cod_data_source_block 1
_cod_original_cell_volume 2437.6(2)
_cod_original_sg_symbol_H-M 'I 41/a'
_cod_original_formula_sum 'K Fe Si2 O6'
_cod_database_code 2010086

loop_
_symmetry_equiv_pos_as_xyz
x,y,z
-x,0.5-y,z
0.75-y,0.25+x,0.25+z
0.25+y,0.25-x,0.25+z
-x,-y,-z
x,0.5+y,-z
0.25+y,0.75-x,0.75-z
0.75-y,0.75+x,0.75-z
0.5+x,0.5+y,0.5+z
0.5-x,-y,0.5+z
0.25-y,0.75+x,0.75+z
0.75+y,0.75-x,0.75+z
0.5-x,0.5-y,0.5-z
0.5+x,y,0.5-z
0.75+y,0.25-x,0.25-z
0.25-y,0.25+x,0.25-z

loop_
_atom_site_label
_atom_site_fract_x
_atom_site_fract_y
_atom_site_fract_z
_atom_site_U_iso_or_equiv
_atom_site_occupancy
K 0.3620(5) 0.3641(4) 0.1174(5) 4.9(2) 1.000
Si1 0.0570(4) 0.3972(4) 0.1643(4) 0.87(9) 0.710(10)
Si2 0.1649(4) 0.6130(4) 0.1271(4) 0.87(9) 0.650(10)
Si3 0.3914(4) 0.6440(4) 0.0851(3) 0.87(9) 0.640(10)
Fe1 0.0570(4) 0.3972(4) 0.1643(4) 0.87(9) 0.290(10)
Fe2 0.1649(4) 0.6130(4) 0.1271(4) 0.87(9) 0.350(10)
Fe3 0.3914(4) 0.6440(4) 0.0851(3) 0.87(9) 0.360(10)
O1 0.1299(9) 0.3181(9) 0.1165(7) 0.25 1.000
O2 0.0890(8) 0.5125(9) 0.1322(8) 0.25 1.000
O3 0.1486(8) 0.6787(7) 0.2299(8) 0.25 1.000
O4 0.1279(9) 0.6823(7) 0.0382(8) 0.25 1.000
O5 0.2885(9) 0.5727(8) 0.1250(10) 0.25 1.000
O6 0.4818(8) 0.6131(7) 0.1758(7) 0.25 1.000

loop_
_atom_type_symbol
_atom_type_scat_dispersion_real
_atom_type_scat_dispersion_imag
_atom_type_scat_source
K 0 0 International_Tables_Vol_IV_Table_2.3.1
Fe 0 0 International_Tables_Vol_IV_Table_2.3.1
Si 0 0 International_Tables_Vol_IV_Table_2.3.1
O 0 0 International_Tables_Vol_IV_Table_2.3.1

loop_
_geom_angle_atom_site_label_1
_geom_angle_atom_site_label_2
_geom_angle_atom_site_label_3
_geom_angle
_geom_angle_publ_flag
O1 Si1 O1 113.2(6) yes
O1 Si1 O2 110.2(6) yes
O1 Si1 O4 105.8(6) yes
O1 Si1 O2 107.6(6) yes
O1 Si1 O4 107.7(6) yes
O2 Si1 O4 112.5(6) yes
O1 Fe1 O1 113.2(6) no
O1 Fe1 O2 110.2(6) no
O1 Fe1 O4 105.8(6) no
O1 Fe1 O2 107.6(6) no
O1 Fe1 O4 107.7(6) no
O2 Fe1 O4 112.5(6) no
O2 Si2 O3 107.3(6) yes
O2 Si2 O4 107.6(6) yes
O2 Si2 O5 109.0(5) yes
O3 Si2 O4 108.7(5) yes
O3 Si2 O5 107.2(6) yes
O4 Si2 O5 116.7(6) yes
O2 Fe2 O3 107.3(6) no
O2 Fe2 O4 107.6(6) no
O2 Fe2 O5 109.0(5) no
O3 Fe2 O4 108.7(5) no
O3 Fe2 O5 107.2(6) no
O4 Fe2 O5 116.7(6) no
O3 Si3 O5 109.4(6) yes
O3 Si3 O6 110.6(5) yes
O3 Si3 O6 108.6(6) yes
O5 Si3 O6 99.9(6) yes
O5 Si3 O6 112.4(6) yes
O6 Si3 O6 115.6(6) yes
O3 Fe3 O5 109.4(6) no
O3 Fe3 O6 110.6(5) no
O3 Fe3 O6 108.6(6) no
O5 Fe3 O6 99.9(6) no
O5 Fe3 O6 112.4(6) no
O6 Fe3 O6 115.6(6) no
Si1 O1 Si1 145.7(8) yes
Si1 O1 Fe1 145.7(8) no
Fe1 O1 Si1 145.7(8) no
Fe1 O1 Fe1 145.7(8) no
Si1 O2 Si2 154.9(7) yes
Si1 O2 Fe2 154.9(7) no
Fe1 O2 Si2 154.9(7) no
Fe1 O2 Fe2 154.9(7) no
Si2 O3 Si3 130.2(6) yes
Si2 O3 Fe3 130.2(6) no
Fe2 O3 Si3 130.2(6) no
Fe2 O3 Fe3 130.2(6) no
Si1 O4 Si2 139.3(7) yes
Si1 O4 Fe2 139.3(7) no
Fe1 O4 Si2 139.3(7) no
Fe1 O4 Fe2 139.3(7) no
Si2 O5 Si3 125.4(7) yes
Si2 O5 Fe3 125.4(7) no
Fe2 O5 Si3 125.4(7) no
Fe2 O5 Fe3 125.4(7) no
Si3 O6 Si3 122.4(6) yes
Si3 O6 Fe3 122.4(6) no
Fe3 O6 Si3 122.4(6) no
Fe3 O6 Fe3 122.4(6) no

loop_
_geom_bond_atom_site_label_1
_geom_bond_atom_site_label_2
_geom_bond_site_symmetry_1
_geom_bond_site_symmetry_2
_geom_bond_distance
_geom_bond_publ_flag
Si1 O1 . . 1.570(10) yes
Si1 O1 . . 1.720(10) yes
Si1 O2 . . 1.640(10) yes
Si1 O4 . . 1.750(10) yes
Fe1 O1 . . 1.570(10) no
Fe1 O1 . . 1.720(10) no
Fe1 O2 . . 1.640(10) no
Fe1 O4 . . 1.750(10) no
Si2 O2 . . 1.670(10) yes
Si2 O3 . . 1.690(10) yes
Si2 O4 . . 1.620(10) yes
Si2 O5 . . 1.720(10) yes
Fe2 O2 . . 1.670(10) no
Fe2 O3 . . 1.690(10) no
Fe2 O4 . . 1.620(10) no
Fe2 O5 . . 1.720(10) no
Si3 O3 . . 1.650(10) yes
Si3 O5 . . 1.750(10) yes
Si3 O6 . . 1.790(10) yes
Si3 O6 . . 1.690(10) yes
Fe3 O3 . . 1.650(10) no
Fe3 O5 . . 1.750(10) no
Fe3 O6 . . 1.790(10) no
Fe3 O6 . . 1.690(10) no
K O1 . . 3.130(10) yes
K O2 . . 2.990(10) yes
K O3 . . 3.110(10) yes
K O4 . . 3.030(10) yes
K O5 . . 2.930(10) yes
K O6 . . 2.960(10) yes
